data_7131140
loop_
_publ_author_name
'Xu, Xiushang'
'Vonder Haar, Amy L.'
'Yoshioka, Rengo'
'Zhang, Qizheng'
'Vasylevskyi, Serhii'
'Musser, Andrew J.'
'Narita, Akimitsu'

_publ_section_title
;
 Solvent-tunable exciton-charge transfer mixed state enhances emission of
 functionalized benzo[<i>rst</i>]pentaphene through symmetry breaking.
;
_journal_issue 6
_journal_name_full 'Chemical communications (Cambridge, England)'
_journal_page_first 720
_journal_page_last 723
_journal_paper_doi 10.1039/d2cc05369a
_journal_volume 59
_journal_year 2023
_chemical_absolute_configuration syn
_chemical_formula_moiety 'C60 H56 N2 O4'
_chemical_formula_sum 'C60 H56 N2 O4'
_chemical_formula_weight 869.06
_space_group_crystal_system orthorhombic
_space_group_IT_number 20
_space_group_name_Hall 'C 2c 2'
_space_group_name_H-M_alt 'C 2 2 21'
_atom_sites_solution_hydrogens geom
_atom_sites_solution_primary dual
_audit_creation_date 2022-06-16
_audit_creation_method
;
Olex2 1.5
(compiled 2022.04.07 svn.rca3783a0 for OlexSys, GUI svn.r6498)
;
_audit_update_record
;
2022-08-03 deposited with the CCDC.	2022-12-12 downloaded from the CCDC.
;
_cell_angle_alpha 90
_cell_angle_beta 90
_cell_angle_gamma 90
_cell_formula_units_Z 4
_cell_length_a 8.3553(4)
_cell_length_b 23.2081(7)
_cell_length_c 26.2877(9)
_cell_measurement_reflns_used 8287
_cell_measurement_temperature 100.00
_cell_measurement_theta_max 68.02
_cell_measurement_theta_min 3.36
_cell_volume 5097.5(3)
_computing_cell_refinement 'SAINT V8.40B (?, 2016)'
_computing_data_reduction 'SAINT V8.40B (?, 2016)'
_computing_molecular_graphics 'Olex2 1.5 (Dolomanov et al., 2009)'
_computing_publication_material 'Olex2 1.5 (Dolomanov et al., 2009)'
_computing_structure_refinement 'XL  (Sheldrick, 2008)'
_computing_structure_solution 'SHELXT 2018/2 (Sheldrick, 2018)'
_diffrn_ambient_temperature 100.00
_diffrn_detector 'Bruker APEX2 area detector'
_diffrn_detector_area_resol_mean 7.9
_diffrn_detector_type 'CCD area detector'
_diffrn_measured_fraction_theta_full 0.999
_diffrn_measured_fraction_theta_max 0.999
_diffrn_measurement_device 'three-circle diffractometer'
_diffrn_measurement_device_type 'Bruker SMART APEX2 area detector'
_diffrn_measurement_method '\w and \f scans'
_diffrn_radiation_monochromator 'mirror optics'
_diffrn_radiation_probe x-ray
_diffrn_radiation_type CuK\a
_diffrn_radiation_wavelength 1.54178
_diffrn_reflns_av_R_equivalents 0.0782
_diffrn_reflns_av_unetI/netI 0.0665
_diffrn_reflns_Laue_measured_fraction_full 0.999
_diffrn_reflns_Laue_measured_fraction_max 0.999
_diffrn_reflns_limit_h_max 9
_diffrn_reflns_limit_h_min -10
_diffrn_reflns_limit_k_max 23
_diffrn_reflns_limit_k_min -27
_diffrn_reflns_limit_l_max 31
_diffrn_reflns_limit_l_min -31
_diffrn_reflns_number 23325
_diffrn_reflns_point_group_measured_fraction_full 0.996
_diffrn_reflns_point_group_measured_fraction_max 0.995
_diffrn_reflns_theta_full 67.679
_diffrn_reflns_theta_max 68.236
_diffrn_reflns_theta_min 3.362
_diffrn_source 'microfocus sealed X-ray tube'
_diffrn_source_current 1.2
_diffrn_source_power 0.06
_diffrn_source_type 'Incoatec I\ms'
_diffrn_source_voltage 50.0
_diffrn_standards_number 0
_exptl_absorpt_coefficient_mu 0.549
_exptl_absorpt_correction_T_max 0.7531
_exptl_absorpt_correction_T_min 0.5585
_exptl_absorpt_correction_type multi-scan
_exptl_absorpt_process_details
;
SADABS-2016/2 (Bruker,2016/2) was used for absorption correction.
wR2(int) was 0.1242 before and 0.1048 after correction.
The Ratio of minimum to maximum transmission is 0.7416.
The \l/2 correction factor is Not present.
;
_exptl_crystal_colour 'clear light orange'
_exptl_crystal_colour_lustre clear
_exptl_crystal_colour_modifier light
_exptl_crystal_colour_primary orange
_exptl_crystal_density_diffrn 1.132
_exptl_crystal_description plate
_exptl_crystal_F_000 1848
_exptl_crystal_size_max 0.137
_exptl_crystal_size_mid 0.055
_exptl_crystal_size_min 0.025
_refine_diff_density_max 0.164
_refine_diff_density_min -0.173
_refine_diff_density_rms 0.039
_refine_ls_abs_structure_details
;
 Flack x determined using 1380 quotients [(I+)-(I-)]/[(I+)+(I-)]
 (Parsons, Flack and Wagner, Acta Cryst. B69 (2013) 249-259).
;
_refine_ls_abs_structure_Flack 0.00(19)
_refine_ls_extinction_method none
_refine_ls_goodness_of_fit_ref 1.040
_refine_ls_hydrogen_treatment constr
_refine_ls_matrix_type full
_refine_ls_number_parameters 334
_refine_ls_number_reflns 4640
_refine_ls_number_restraints 0
_refine_ls_restrained_S_all 1.040
_refine_ls_R_factor_all 0.0661
_refine_ls_R_factor_gt 0.0508
_refine_ls_shift/su_max 0.000
_refine_ls_shift/su_mean 0.000
_refine_ls_structure_factor_coef Fsqd
_refine_ls_weighting_details 'w=1/[\s^2^(Fo^2^)+(0.0379P)^2^+3.7051P] where P=(Fo^2^+2Fc^2^)/3'
_refine_ls_weighting_scheme calc
_refine_ls_wR_factor_gt 0.1197
_refine_ls_wR_factor_ref 0.1274
_reflns_Friedel_coverage 0.778
_reflns_Friedel_fraction_full 0.992
_reflns_Friedel_fraction_max 0.990
_reflns_number_gt 3743
_reflns_number_total 4640
_reflns_threshold_expression 'I > 2\s(I)'
_cod_data_source_file d2cc05369a2.cif
_cod_data_source_block cu_xxs_0m
_cod_depositor_comments 'Adding full bibliography for 7131140.cif.'
_cod_database_code 7131140
_shelx_shelxl_version_number 2019/1
_shelx_space_group_comment
;
The symmetry employed for this shelxl refinement is uniquely defined
by the following loop, which should always be used as a source of
symmetry information in preference to the above space-group names.
They are only intended as comments.
;
_shelx_estimated_absorpt_t_max 0.986
_shelx_estimated_absorpt_t_min 0.929
_olex2_refinement_description
;
1. Fixed Uiso
 At 1.2 times of:
  All C(H) groups
 At 1.5 times of:
  All C(H,H,H) groups
2. Others
 Sof(C29)=Sof(H29A)=Sof(H29B)=Sof(H29C)=Sof(C31)=Sof(H31A)=Sof(H31B)=Sof(H31C)=
 Sof(C33)=Sof(H33A)=Sof(H33B)=Sof(H33C)=1-FVAR(1)
 Sof(C28)=Sof(H28A)=Sof(H28B)=Sof(H28C)=Sof(C30)=Sof(H30A)=Sof(H30B)=Sof(H30C)=
 Sof(C32)=Sof(H32A)=Sof(H32B)=Sof(H32C)=FVAR(1)
3.a Aromatic/amide H refined with riding coordinates:
 C3(H3), C4(H4), C6(H6), C7(H7), C10(H10), C11(H11), C13(H13), C14(H14),
 C15(H15), C19(H19), C20(H20), C22(H22), C26(H26)
3.b Idealised Me refined as rotating group:
 C1(H1A,H1B,H1C), C8(H8A,H8B,H8C), C28(H28A,H28B,H28C), C30(H30A,H30B,H30C),
 C32(H32A,H32B,H32C), C29(H29A,H29B,H29C), C31(H31A,H31B,H31C), C33(H33A,H33B,
 H33C)
;
_smtbx_masks_void_probe_radius 1.2
_smtbx_masks_void_truncation_radius 1.2
_olex2_submission_special_instructions 'No special instructions were received'

loop_
_space_group_symop_operation_xyz
'x, y, z'
'-x, -y, z+1/2'
'-x, y, -z+1/2'
'x, -y, -z'
'x+1/2, y+1/2, z'
'-x+1/2, -y+1/2, z+1/2'
'-x+1/2, y+1/2, -z+1/2'
'x+1/2, -y+1/2, -z'

loop_
_atom_site_label
_atom_site_type_symbol
_atom_site_fract_x
_atom_site_fract_y
_atom_site_fract_z
_atom_site_U_iso_or_equiv
_atom_site_adp_type
_atom_site_occupancy
_atom_site_site_symmetry_order
_atom_site_calc_flag
_atom_site_refinement_flags_posn
_atom_site_refinement_flags_adp
_atom_site_refinement_flags_occupancy
_atom_site_disorder_assembly
_atom_site_disorder_group
O1 O 0.3455(3) 0.29924(10) 0.69399(10) 0.0458(7) Uani 1 1 d . . . . .
O2 O 1.2503(4) 0.41062(11) 0.47382(10) 0.0485(7) Uani 1 1 d . . . . .
N1 N 0.8107(4) 0.45508(12) 0.62992(11) 0.0431(8) Uani 1 1 d . . . . .
C1 C 0.2089(6) 0.31741(17) 0.72168(16) 0.0523(11) Uani 1 1 d . . . . .
H1A H 0.144009 0.343056 0.700422 0.078 Uiso 1 1 calc R U . . .
H1B H 0.243026 0.338034 0.752345 0.078 Uiso 1 1 calc R U . . .
H1C H 0.145235 0.283696 0.731400 0.078 Uiso 1 1 calc R U . . .
C2 C 0.4525(5) 0.34046(14) 0.67830(14) 0.0400(9) Uani 1 1 d . . . . .
C3 C 0.5836(5) 0.32022(15) 0.65054(15) 0.0429(10) Uani 1 1 d . . . . .
H3 H 0.591977 0.280366 0.642752 0.051 Uiso 1 1 calc R U . . .
C4 C 0.7002(5) 0.35770(15) 0.63449(15) 0.0453(10) Uani 1 1 d . . . . .
H4 H 0.789495 0.343353 0.616060 0.054 Uiso 1 1 calc R U . . .
C5 C 0.6894(5) 0.41694(15) 0.64490(14) 0.0392(9) Uani 1 1 d . . . . .
C6 C 0.5575(5) 0.43616(16) 0.67152(14) 0.0442(10) Uani 1 1 d . . . . .
H6 H 0.547042 0.476150 0.678502 0.053 Uiso 1 1 calc R U . . .
C7 C 0.4401(5) 0.39865(15) 0.68831(14) 0.0425(9) Uani 1 1 d . . . . .
H7 H 0.350753 0.412977 0.706757 0.051 Uiso 1 1 calc R U . . .
C8 C 1.1935(6) 0.3986(2) 0.42384(15) 0.0553(12) Uani 1 1 d . . . . .
H8A H 1.284439 0.396184 0.400392 0.083 Uiso 1 1 calc R U . . .
H8B H 1.121435 0.429523 0.412865 0.083 Uiso 1 1 calc R U . . .
H8C H 1.135605 0.361899 0.423890 0.083 Uiso 1 1 calc R U . . .
C9 C 1.1363(5) 0.41999(15) 0.51090(14) 0.0409(9) Uani 1 1 d . . . . .
C10 C 0.9757(5) 0.41397(16) 0.50303(15) 0.0465(10) Uani 1 1 d . . . . .
H10 H 0.937238 0.401953 0.470718 0.056 Uiso 1 1 calc R U . . .
C11 C 0.8680(5) 0.42539(16) 0.54223(13) 0.0444(10) Uani 1 1 d . . . . .
H11 H 0.756353 0.421869 0.536153 0.053 Uiso 1 1 calc R U . . .
C12 C 0.9216(5) 0.44180(15) 0.58993(14) 0.0393(9) Uani 1 1 d . . . . .
C13 C 1.0852(5) 0.44699(16) 0.59742(14) 0.0444(10) Uani 1 1 d . . . . .
H13 H 1.124334 0.458075 0.629911 0.053 Uiso 1 1 calc R U . . .
C14 C 1.1930(5) 0.43630(18) 0.55831(14) 0.0470(10) Uani 1 1 d . . . . .
H14 H 1.304796 0.440131 0.564018 0.056 Uiso 1 1 calc R U . . .
C15 C 0.9622(5) 0.45517(14) 0.72740(13) 0.0400(9) Uani 1 1 d . . . . .
H15 H 0.938601 0.419404 0.711511 0.048 Uiso 1 1 calc R U . . .
C16 C 0.9162(4) 0.50771(14) 0.70250(13) 0.0344(8) Uani 1 1 d . . . . .
C17 C 0.8374(5) 0.50793(14) 0.65640(13) 0.0377(9) Uani 1 1 d . . . . .
C18 C 0.7803(4) 0.55993(15) 0.63414(13) 0.0359(8) Uani 1 1 d . . . . .
C19 C 0.6804(5) 0.55994(16) 0.59065(13) 0.0413(9) Uani 1 1 d . . . . .
H19 H 0.649987 0.524219 0.575883 0.050 Uiso 1 1 calc R U . . .
C20 C 0.6268(5) 0.60995(16) 0.56942(14) 0.0397(9) Uani 1 1 d . . . . .
H20 H 0.557497 0.608209 0.540811 0.048 Uiso 1 1 calc R U . . .
C21 C 0.6724(5) 0.66504(16) 0.58921(13) 0.0369(8) Uani 1 1 d . . . . .
C22 C 0.7669(5) 0.66488(15) 0.63256(13) 0.0374(9) Uani 1 1 d . . . . .
H22 H 0.797142 0.700859 0.646855 0.045 Uiso 1 1 calc R U . . .
C23 C 0.8205(4) 0.61382(14) 0.65663(13) 0.0338(8) Uani 1 1 d . . . . .
C24 C 0.9128(4) 0.61450(14) 0.70341(13) 0.0329(8) Uani 1 1 d . . . . .
C25 C 0.9579(4) 0.56177(14) 0.72658(12) 0.0326(8) Uani 1 1 d . . . . .
C26 C 0.9581(5) 0.66646(14) 0.72772(13) 0.0367(9) Uani 1 1 d . . . . .
H26 H 0.929526 0.702196 0.712630 0.044 Uiso 1 1 calc R U . . .
C27 C 0.6170(5) 0.71992(16) 0.56360(15) 0.0413(9) Uani 1 1 d . . . . .
C28 C 0.4277(13) 0.7279(4) 0.5685(5) 0.048(3) Uani 0.491(16) 1 d . . P A 1
H28A H 0.373491 0.697111 0.549620 0.072 Uiso 0.491(16) 1 calc R U P A 1
H28B H 0.396791 0.765341 0.554388 0.072 Uiso 0.491(16) 1 calc R U P A 1
H28C H 0.396790 0.726013 0.604393 0.072 Uiso 0.491(16) 1 calc R U P A 1
C30 C 0.689(2) 0.7780(5) 0.5856(6) 0.063(4) Uani 0.491(16) 1 d . . P A 1
H30A H 0.650202 0.784001 0.620393 0.095 Uiso 0.491(16) 1 calc R U P A 1
H30B H 0.655922 0.810420 0.564190 0.095 Uiso 0.491(16) 1 calc R U P A 1
H30C H 0.806376 0.775580 0.585943 0.095 Uiso 0.491(16) 1 calc R U P A 1
C32 C 0.6566(18) 0.7187(4) 0.5051(4) 0.041(3) Uani 0.491(16) 1 d . . P A 1
H32A H 0.769234 0.708326 0.500244 0.061 Uiso 0.491(16) 1 calc R U P A 1
H32B H 0.636752 0.756864 0.490408 0.061 Uiso 0.491(16) 1 calc R U P A 1
H32C H 0.588382 0.690191 0.488179 0.061 Uiso 0.491(16) 1 calc R U P A 1
C29 C 0.4841(14) 0.7434(4) 0.5961(5) 0.054(3) Uani 0.509(16) 1 d . . P A 2
H29A H 0.395904 0.715573 0.597180 0.081 Uiso 0.509(16) 1 calc R U P A 2
H29B H 0.445813 0.779788 0.581676 0.081 Uiso 0.509(16) 1 calc R U P A 2
H29C H 0.523977 0.750068 0.630670 0.081 Uiso 0.509(16) 1 calc R U P A 2
C31 C 0.7582(16) 0.7610(5) 0.5636(5) 0.052(3) Uani 0.509(16) 1 d . . P A 2
H31A H 0.783095 0.772357 0.598610 0.078 Uiso 0.509(16) 1 calc R U P A 2
H31B H 0.731288 0.795373 0.543637 0.078 Uiso 0.509(16) 1 calc R U P A 2
H31C H 0.851361 0.741930 0.548473 0.078 Uiso 0.509(16) 1 calc R U P A 2
C33 C 0.5652(19) 0.7069(4) 0.5094(4) 0.044(3) Uani 0.509(16) 1 d . . P A 2
H33A H 0.652542 0.687527 0.491299 0.066 Uiso 0.509(16) 1 calc R U P A 2
H33B H 0.538806 0.743004 0.491904 0.066 Uiso 0.509(16) 1 calc R U P A 2
H33C H 0.470841 0.681839 0.509889 0.066 Uiso 0.509(16) 1 calc R U P A 2

loop_
_atom_site_aniso_label
_atom_site_aniso_U_11
_atom_site_aniso_U_22
_atom_site_aniso_U_33
_atom_site_aniso_U_23
_atom_site_aniso_U_13
_atom_site_aniso_U_12
O1 0.0525(18) 0.0217(12) 0.0631(16) -0.0021(11) 0.0129(14) -0.0051(12)
O2 0.0501(18) 0.0478(16) 0.0476(15) -0.0047(12) 0.0026(13) 0.0053(14)
N1 0.066(2) 0.0191(14) 0.0446(16) -0.0050(12) 0.0116(17) -0.0102(15)
C1 0.057(3) 0.033(2) 0.067(3) -0.0004(19) 0.019(2) -0.0049(19)
C2 0.056(3) 0.0173(16) 0.047(2) 0.0018(14) 0.0058(19) -0.0092(17)
C3 0.056(3) 0.0169(16) 0.056(2) -0.0066(16) 0.005(2) -0.0057(17)
C4 0.056(3) 0.0258(19) 0.054(2) -0.0066(16) 0.007(2) -0.0065(18)
C5 0.048(2) 0.0248(17) 0.0449(18) -0.0011(15) 0.0033(18) -0.0084(17)
C6 0.060(3) 0.0210(17) 0.051(2) -0.0041(16) 0.004(2) -0.0093(19)
C7 0.050(3) 0.0269(19) 0.051(2) -0.0008(16) 0.0026(19) -0.0016(18)
C8 0.065(3) 0.053(3) 0.048(2) -0.0074(19) 0.007(2) -0.001(2)
C9 0.050(3) 0.0251(18) 0.048(2) 0.0032(16) 0.0020(18) 0.0000(18)
C10 0.058(3) 0.036(2) 0.045(2) -0.0035(17) 0.003(2) -0.004(2)
C11 0.052(3) 0.037(2) 0.045(2) -0.0047(16) 0.0054(18) -0.0063(18)
C12 0.049(3) 0.0207(17) 0.048(2) -0.0007(15) 0.0059(18) -0.0015(17)
C13 0.055(3) 0.032(2) 0.046(2) -0.0062(16) -0.006(2) 0.0063(19)
C14 0.045(3) 0.042(2) 0.054(2) -0.0049(18) -0.0033(19) 0.005(2)
C15 0.053(3) 0.0142(16) 0.053(2) -0.0014(14) 0.0076(19) -0.0027(16)
C16 0.041(2) 0.0169(16) 0.0455(19) -0.0013(14) 0.0057(17) -0.0031(15)
C17 0.047(2) 0.0205(17) 0.045(2) -0.0032(15) 0.0111(19) -0.0079(16)
C18 0.038(2) 0.0282(18) 0.0412(18) -0.0040(15) 0.0055(16) -0.0040(16)
C19 0.053(3) 0.0271(18) 0.0438(19) -0.0049(16) 0.0046(18) -0.0107(19)
C20 0.043(2) 0.035(2) 0.0406(18) 0.0014(16) 0.0002(17) -0.0070(18)
C21 0.033(2) 0.034(2) 0.0438(19) 0.0004(15) 0.0054(17) -0.0030(17)
C22 0.042(2) 0.0258(18) 0.045(2) -0.0039(15) 0.0017(18) -0.0028(16)
C23 0.033(2) 0.0224(17) 0.0456(19) -0.0005(14) 0.0045(17) -0.0033(16)
C24 0.031(2) 0.0200(16) 0.048(2) -0.0017(14) 0.0032(17) 0.0015(14)
C25 0.033(2) 0.0193(16) 0.0457(18) 0.0024(14) 0.0049(15) -0.0010(15)
C26 0.041(2) 0.0193(17) 0.050(2) 0.0019(15) -0.0020(17) 0.0003(16)
C27 0.046(3) 0.029(2) 0.049(2) -0.0017(16) -0.0032(19) -0.0001(17)
C28 0.050(6) 0.046(6) 0.048(6) 0.003(4) -0.004(5) 0.020(5)
C30 0.076(10) 0.023(5) 0.090(9) 0.008(5) -0.026(8) -0.015(5)
C32 0.045(7) 0.023(4) 0.054(5) 0.007(3) -0.003(5) 0.001(5)
C29 0.049(7) 0.044(5) 0.069(7) -0.007(5) -0.002(5) 0.022(5)
C31 0.067(8) 0.032(6) 0.057(6) 0.009(4) -0.016(5) 0.000(5)
C33 0.052(8) 0.030(5) 0.051(5) 0.004(4) -0.009(5) 0.001(5)

loop_
_atom_type_symbol
_atom_type_description
_atom_type_scat_dispersion_real
_atom_type_scat_dispersion_imag
_atom_type_scat_source
C C 0.0181 0.0091 'International Tables Vol C Tables 4.2.6.8 and 6.1.1.4'
H H 0.0000 0.0000 'International Tables Vol C Tables 4.2.6.8 and 6.1.1.4'
N N 0.0311 0.0180 'International Tables Vol C Tables 4.2.6.8 and 6.1.1.4'
O O 0.0492 0.0322 'International Tables Vol C Tables 4.2.6.8 and 6.1.1.4'

loop_
_geom_angle_atom_site_label_1
_geom_angle_atom_site_label_2
_geom_angle_atom_site_label_3
_geom_angle
_geom_angle_site_symmetry_1
_geom_angle_site_symmetry_3
_geom_angle_publ_flag
C2 O1 C1 118.1(3) . . ?
C9 O2 C8 116.9(3) . . ?
C5 N1 C12 122.5(3) . . ?
C5 N1 C17 121.2(3) . . ?
C17 N1 C12 116.2(3) . . ?
O1 C1 H1A 109.5 . . ?
O1 C1 H1B 109.5 . . ?
O1 C1 H1C 109.5 . . ?
H1A C1 H1B 109.5 . . ?
H1A C1 H1C 109.5 . . ?
H1B C1 H1C 109.5 . . ?
O1 C2 C3 115.7(3) . . ?
O1 C2 C7 125.1(4) . . ?
C7 C2 C3 119.2(3) . . ?
C2 C3 H3 119.9 . . ?
C4 C3 C2 120.3(3) . . ?
C4 C3 H3 119.9 . . ?
C3 C4 H4 119.5 . . ?
C3 C4 C5 121.0(4) . . ?
C5 C4 H4 119.5 . . ?
N1 C5 C4 121.1(4) . . ?
C6 C5 N1 121.0(3) . . ?
C6 C5 C4 117.8(4) . . ?
C5 C6 H6 119.2 . . ?
C5 C6 C7 121.6(3) . . ?
C7 C6 H6 119.2 . . ?
C2 C7 C6 120.1(4) . . ?
C2 C7 H7 120.0 . . ?
C6 C7 H7 120.0 . . ?
O2 C8 H8A 109.5 . . ?
O2 C8 H8B 109.5 . . ?
O2 C8 H8C 109.5 . . ?
H8A C8 H8B 109.5 . . ?
H8A C8 H8C 109.5 . . ?
H8B C8 H8C 109.5 . . ?
O2 C9 C14 116.2(4) . . ?
C10 C9 O2 123.7(3) . . ?
C10 C9 C14 120.0(4) . . ?
C9 C10 H10 119.9 . . ?
C9 C10 C11 120.2(4) . . ?
C11 C10 H10 119.9 . . ?
C10 C11 H11 119.6 . . ?
C12 C11 C10 120.9(4) . . ?
C12 C11 H11 119.6 . . ?
C11 C12 N1 120.9(4) . . ?
C11 C12 C13 118.1(4) . . ?
C13 C12 N1 120.9(3) . . ?
C12 C13 H13 119.4 . . ?
C12 C13 C14 121.2(4) . . ?
C14 C13 H13 119.4 . . ?
C9 C14 C13 119.5(4) . . ?
C9 C14 H14 120.3 . . ?
C13 C14 H14 120.3 . . ?
C15 C15 H15 119.1 3_756 . ?
C15 C15 C16 121.9(2) 3_756 . ?
C16 C15 H15 119.1 . . ?
C15 C16 C25 118.2(3) . . ?
C17 C16 C15 122.1(3) . . ?
C17 C16 C25 119.7(3) . . ?
C16 C17 N1 120.0(3) . . ?
C16 C17 C18 121.6(3) . . ?
C18 C17 N1 118.4(3) . . ?
C19 C18 C17 122.0(3) . . ?
C19 C18 C23 118.3(3) . . ?
C23 C18 C17 119.7(3) . . ?
C18 C19 H19 119.2 . . ?
C20 C19 C18 121.6(3) . . ?
C20 C19 H19 119.2 . . ?
C19 C20 H20 119.2 . . ?
C19 C20 C21 121.6(3) . . ?
C21 C20 H20 119.2 . . ?
C20 C21 C27 120.6(3) . . ?
C22 C21 C20 116.6(3) . . ?
C22 C21 C27 122.8(3) . . ?
C21 C22 H22 118.3 . . ?
C21 C22 C23 123.4(3) . . ?
C23 C22 H22 118.3 . . ?
C18 C23 C24 119.1(3) . . ?
C22 C23 C18 118.3(3) . . ?
C22 C23 C24 122.5(3) . . ?
C25 C24 C23 119.7(3) . . ?
C26 C24 C23 122.2(3) . . ?
C26 C24 C25 118.0(3) . . ?
C24 C25 C16 119.7(3) . . ?
C24 C25 C25 120.3(2) . 3_756 ?
C25 C25 C16 119.93(19) 3_756 . ?
C24 C26 H26 119.2 . . ?
C26 C26 C24 121.6(2) 3_756 . ?
C26 C26 H26 119.2 3_756 . ?
C21 C27 C28 111.4(4) . . ?
C21 C27 C30 115.9(5) . . ?
C21 C27 C32 110.8(4) . . ?
C21 C27 C31 106.9(5) . . ?
C21 C27 C33 109.7(4) . . ?
C30 C27 C28 104.4(7) . . ?
C32 C27 C28 106.8(6) . . ?
C32 C27 C30 107.0(7) . . ?
C29 C27 C21 106.1(5) . . ?
C29 C27 C31 110.3(6) . . ?
C29 C27 C33 113.3(7) . . ?
C31 C27 C33 110.2(6) . . ?
C27 C28 H28A 109.5 . . ?
C27 C28 H28B 109.5 . . ?
C27 C28 H28C 109.5 . . ?
H28A C28 H28B 109.5 . . ?
H28A C28 H28C 109.5 . . ?
H28B C28 H28C 109.5 . . ?
C27 C30 H30A 109.5 . . ?
C27 C30 H30B 109.5 . . ?
C27 C30 H30C 109.5 . . ?
H30A C30 H30B 109.5 . . ?
H30A C30 H30C 109.5 . . ?
H30B C30 H30C 109.5 . . ?
C27 C32 H32A 109.5 . . ?
C27 C32 H32B 109.5 . . ?
C27 C32 H32C 109.5 . . ?
H32A C32 H32B 109.5 . . ?
H32A C32 H32C 109.5 . . ?
H32B C32 H32C 109.5 . . ?
C27 C29 H29A 109.5 . . ?
C27 C29 H29B 109.5 . . ?
C27 C29 H29C 109.5 . . ?
H29A C29 H29B 109.5 . . ?
H29A C29 H29C 109.5 . . ?
H29B C29 H29C 109.5 . . ?
C27 C31 H31A 109.5 . . ?
C27 C31 H31B 109.5 . . ?
C27 C31 H31C 109.5 . . ?
H31A C31 H31B 109.5 . . ?
H31A C31 H31C 109.5 . . ?
H31B C31 H31C 109.5 . . ?
C27 C33 H33A 109.5 . . ?
C27 C33 H33B 109.5 . . ?
C27 C33 H33C 109.5 . . ?
H33A C33 H33B 109.5 . . ?
H33A C33 H33C 109.5 . . ?
H33B C33 H33C 109.5 . . ?

loop_
_geom_bond_atom_site_label_1
_geom_bond_atom_site_label_2
_geom_bond_distance
_geom_bond_site_symmetry_2
_geom_bond_publ_flag
O1 C1 1.418(5) . ?
O1 C2 1.373(4) . ?
O2 C8 1.424(5) . ?
O2 C9 1.380(5) . ?
N1 C5 1.402(5) . ?
N1 C12 1.435(5) . ?
N1 C17 1.428(4) . ?
C1 H1A 0.9800 . ?
C1 H1B 0.9800 . ?
C1 H1C 0.9800 . ?
C2 C3 1.397(6) . ?
C2 C7 1.380(5) . ?
C3 H3 0.9500 . ?
C3 C4 1.373(5) . ?
C4 H4 0.9500 . ?
C4 C5 1.405(5) . ?
C5 C6 1.380(6) . ?
C6 H6 0.9500 . ?
C6 C7 1.384(5) . ?
C7 H7 0.9500 . ?
C8 H8A 0.9800 . ?
C8 H8B 0.9800 . ?
C8 H8C 0.9800 . ?
C9 C10 1.365(6) . ?
C9 C14 1.386(5) . ?
C10 H10 0.9500 . ?
C10 C11 1.394(6) . ?
C11 H11 0.9500 . ?
C11 C12 1.385(5) . ?
C12 C13 1.387(6) . ?
C13 H13 0.9500 . ?
C13 C14 1.389(6) . ?
C14 H14 0.9500 . ?
C15 C15 1.345(8) 3_756 ?
C15 H15 0.9500 . ?
C15 C16 1.436(5) . ?
C16 C17 1.379(5) . ?
C16 C25 1.448(5) . ?
C17 C18 1.424(5) . ?
C18 C19 1.415(5) . ?
C18 C23 1.424(5) . ?
C19 H19 0.9500 . ?
C19 C20 1.364(5) . ?
C20 H20 0.9500 . ?
C20 C21 1.432(5) . ?
C21 C22 1.386(5) . ?
C21 C27 1.513(5) . ?
C22 H22 0.9500 . ?
C22 C23 1.416(5) . ?
C23 C24 1.452(5) . ?
C24 C25 1.418(5) . ?
C24 C26 1.416(5) . ?
C25 C25 1.418(7) 3_756 ?
C26 C26 1.364(7) 3_756 ?
C26 H26 0.9500 . ?
C27 C28 1.597(11) . ?
C27 C30 1.587(11) . ?
C27 C32 1.574(11) . ?
C27 C29 1.503(10) . ?
C27 C31 1.517(12) . ?
C27 C33 1.521(10) . ?
C28 H28A 0.9800 . ?
C28 H28B 0.9800 . ?
C28 H28C 0.9800 . ?
C30 H30A 0.9800 . ?
C30 H30B 0.9800 . ?
C30 H30C 0.9800 . ?
C32 H32A 0.9800 . ?
C32 H32B 0.9800 . ?
C32 H32C 0.9800 . ?
C29 H29A 0.9800 . ?
C29 H29B 0.9800 . ?
C29 H29C 0.9800 . ?
C31 H31A 0.9800 . ?
C31 H31B 0.9800 . ?
C31 H31C 0.9800 . ?
C33 H33A 0.9800 . ?
C33 H33B 0.9800 . ?
C33 H33C 0.9800 . ?

loop_
_geom_torsion_atom_site_label_1
_geom_torsion_atom_site_label_2
_geom_torsion_atom_site_label_3
_geom_torsion_atom_site_label_4
_geom_torsion
_geom_torsion_site_symmetry_1
_geom_torsion_site_symmetry_2
_geom_torsion_site_symmetry_3
_geom_torsion_site_symmetry_4
_geom_torsion_publ_flag
O1 C2 C3 C4 -177.9(4) . . . . ?
O1 C2 C7 C6 178.5(4) . . . . ?
O2 C9 C10 C11 -178.7(3) . . . . ?
O2 C9 C14 C13 179.4(3) . . . . ?
N1 C5 C6 C7 -177.4(4) . . . . ?
N1 C12 C13 C14 -177.6(3) . . . . ?
N1 C17 C18 C19 8.6(5) . . . . ?
N1 C17 C18 C23 -173.0(3) . . . . ?
C1 O1 C2 C3 -179.1(4) . . . . ?
C1 O1 C2 C7 1.6(6) . . . . ?
C2 C3 C4 C5 -0.9(6) . . . . ?
C3 C2 C7 C6 -0.8(6) . . . . ?
C3 C4 C5 N1 178.0(4) . . . . ?
C3 C4 C5 C6 -0.3(6) . . . . ?
C4 C5 C6 C7 1.0(6) . . . . ?
C5 N1 C12 C11 53.7(5) . . . . ?
C5 N1 C12 C13 -128.6(4) . . . . ?
C5 N1 C17 C16 77.2(5) . . . . ?
C5 N1 C17 C18 -102.4(4) . . . . ?
C5 C6 C7 C2 -0.4(6) . . . . ?
C7 C2 C3 C4 1.5(6) . . . . ?
C8 O2 C9 C10 5.3(5) . . . . ?
C8 O2 C9 C14 -174.8(3) . . . . ?
C9 C10 C11 C12 -1.3(6) . . . . ?
C10 C9 C14 C13 -0.7(6) . . . . ?
C10 C11 C12 N1 178.3(3) . . . . ?
C10 C11 C12 C13 0.5(6) . . . . ?
C11 C12 C13 C14 0.2(6) . . . . ?
C12 N1 C5 C4 21.5(6) . . . . ?
C12 N1 C5 C6 -160.2(4) . . . . ?
C12 N1 C17 C16 -98.5(4) . . . . ?
C12 N1 C17 C18 81.8(4) . . . . ?
C12 C13 C14 C9 -0.2(6) . . . . ?
C14 C9 C10 C11 1.4(6) . . . . ?
C15 C15 C16 C17 -179.4(5) 3_756 . . . ?
C15 C15 C16 C25 2.0(7) 3_756 . . . ?
C15 C16 C17 N1 -5.1(5) . . . . ?
C15 C16 C17 C18 174.6(4) . . . . ?
C15 C16 C25 C24 -179.3(3) . . . . ?
C15 C16 C25 C25 0.1(6) . . . 3_756 ?
C16 C17 C18 C19 -171.0(4) . . . . ?
C16 C17 C18 C23 7.4(5) . . . . ?
C17 N1 C5 C4 -154.0(4) . . . . ?
C17 N1 C5 C6 24.3(5) . . . . ?
C17 N1 C12 C11 -130.7(4) . . . . ?
C17 N1 C12 C13 47.1(5) . . . . ?
C17 C16 C25 C24 2.1(5) . . . . ?
C17 C16 C25 C25 -178.5(4) . . . 3_756 ?
C17 C18 C19 C20 -179.7(4) . . . . ?
C17 C18 C23 C22 177.7(3) . . . . ?
C17 C18 C23 C24 -3.0(5) . . . . ?
C18 C19 C20 C21 1.8(6) . . . . ?
C18 C23 C24 C25 -1.6(5) . . . . ?
C18 C23 C24 C26 179.6(3) . . . . ?
C19 C18 C23 C22 -3.8(5) . . . . ?
C19 C18 C23 C24 175.4(3) . . . . ?
C19 C20 C21 C22 -3.3(5) . . . . ?
C19 C20 C21 C27 177.4(4) . . . . ?
C20 C21 C22 C23 1.2(5) . . . . ?
C20 C21 C27 C28 66.7(7) . . . . ?
C20 C21 C27 C30 -174.1(8) . . . . ?
C20 C21 C27 C32 -52.0(8) . . . . ?
C20 C21 C27 C29 103.4(7) . . . . ?
C20 C21 C27 C31 -138.8(7) . . . . ?
C20 C21 C27 C33 -19.3(8) . . . . ?
C21 C22 C23 C18 2.3(5) . . . . ?
C21 C22 C23 C24 -176.9(3) . . . . ?
C22 C21 C27 C28 -112.6(6) . . . . ?
C22 C21 C27 C30 6.6(9) . . . . ?
C22 C21 C27 C32 128.7(7) . . . . ?
C22 C21 C27 C29 -75.9(7) . . . . ?
C22 C21 C27 C31 41.9(7) . . . . ?
C22 C21 C27 C33 161.4(7) . . . . ?
C22 C23 C24 C25 177.7(3) . . . . ?
C22 C23 C24 C26 -1.2(5) . . . . ?
C23 C18 C19 C20 1.9(5) . . . . ?
C23 C24 C25 C16 2.1(5) . . . . ?
C23 C24 C25 C25 -177.3(4) . . . 3_756 ?
C23 C24 C26 C26 178.5(4) . . . 3_756 ?
C25 C16 C17 N1 173.5(3) . . . . ?
C25 C16 C17 C18 -6.8(5) . . . . ?
C25 C24 C26 C26 -0.4(7) . . . 3_756 ?
C26 C24 C25 C16 -179.0(3) . . . . ?
C26 C24 C25 C25 1.6(6) . . . 3_756 ?
C27 C21 C22 C23 -179.5(4) . . . . ?

loop_
_smtbx_masks_void_nr
_smtbx_masks_void_average_x
_smtbx_masks_void_average_y
_smtbx_masks_void_average_z
_smtbx_masks_void_volume
_smtbx_masks_void_count_electrons
_smtbx_masks_void_content
1 -0.007 0.000 0.000 18.6 1.7 ?
2 0.000 -0.117 0.250 159.5 30.9 '2 meoh'
3 0.007 0.000 0.500 18.6 1.7 ?
4 0.000 0.117 0.750 159.5 30.9 '2 meoh'
5 0.500 0.383 0.250 159.5 30.9 '2 meoh'
6 0.500 0.617 0.750 159.5 30.9 '2 meoh'
7 0.493 0.500 0.000 18.6 1.7 ?
8 0.507 0.500 0.500 18.6 1.7 ?
